data_9017415
loop_
_publ_author_name
'Demichelis, R.'
'Raiteri, P.'
'Gale, J. D.'
'Dovesi, R.'

_publ_section_title
;
 The multiple structures of vaterite
;
_journal_name_full 'Crystal Growth & Design'
_journal_page_first 2247
_journal_page_last 2251
_journal_volume 13
_journal_year 2013
_chemical_compound_source theoretical
_chemical_formula_sum 'C Ca O3'
_chemical_name_mineral Vaterite
_space_group_IT_number 9
_space_group_name_Hall 'C -2yc'
_space_group_name_H-M_alt 'C 1 c 1'
_symmetry_space_group_name_H-M 'C 1 c 1'
_cell_angle_alpha 90
_cell_angle_beta 115.48
_cell_angle_gamma 90
_cell_length_a 12.281
_cell_length_b 7.142
_cell_length_c 9.371
_cell_formula_units_Z 12
_cell_volume 741.993
_database_code_amcsd 0019868
_exptl_crystal_density_diffrn 2.688
_cod_data_source_file inputs/fixed/downloads/14/14774.cif
_cod_data_source_block 14774
_cod_original_formula_sum 'Ca C O3'
_cod_database_code 9017415

loop_
_space_group_symop_operation_xyz
x,y,z
1/2+x,1/2+y,z
x,-y,1/2+z
1/2+x,1/2-y,1/2+z

loop_
_atom_site_label
_atom_site_fract_x
_atom_site_fract_y
_atom_site_fract_z
Ca1 0.24000 0.25600 0.00420
Ca2 0.07900 0.25010 0.49810
Ca3 0.92940 0.29480 0.00310
C1 0.19320 0.39340 0.26530
C2 0.80960 0.39560 0.23370
C3 0.49820 0.44930 0.24980
O1 0.11260 0.44870 0.12890
O2 0.90950 0.43600 0.35180
O3 0.19230 0.44350 0.39650
O4 0.79090 0.43220 0.08850
O5 0.54080 0.37990 0.39250
O6 0.45190 0.34650 0.12490
O7 0.27650 0.28340 0.26620
O8 0.72390 0.31570 0.25510
O9 0.00400 0.12870 0.23770

loop_
_cod_related_entry_id
_cod_related_entry_database
_cod_related_entry_code
1 AMCSD 0019868
